data_2019415
loop_
_publ_author_name
'Wani, Naiem Ahmad'
'Gupta, Vivek Kumar'
'Kant, Rajni'
'Aravinda, Subrayashastry'
'Rai, Rajkishor'

_publ_section_title
;
 Conformation of a terminally protected \b\g hybrid dipeptide
 Boc-Ant-Gpn-OMe stabilized by C~6~/C~7~ hydrogen bonds
;
_journal_issue 1
_journal_name_full 'Acta Crystallographica Section C'
_journal_page_first 46
_journal_page_last 49
_journal_paper_doi 10.1107/S2053229613033044
_journal_volume 70
_journal_year 2014
_chemical_formula_iupac 'C22 H32 N2 O5'
_chemical_formula_moiety 'C22 H32 N2 O5'
_chemical_formula_sum 'C22 H32 N2 O5'
_chemical_formula_weight 404.50
_chemical_name_common Boc-Ant-Gpn-OMe
_chemical_name_systematic
;
Methyl
2-[1-({2-[(<i>tert</i>-butoxycarbonyl)amino]benzamido}methyl)cyclohexyl]acetate
;
_space_group_IT_number 14
_symmetry_cell_setting monoclinic
_symmetry_space_group_name_Hall '-P 2ybc'
_symmetry_space_group_name_H-M 'P 1 21/c 1'
_atom_sites_solution_hydrogens geom
_atom_sites_solution_primary direct
_atom_sites_solution_secondary difmap
_audit_creation_method SHELXL-97
_cell_angle_alpha 90.00
_cell_angle_beta 97.873(4)
_cell_angle_gamma 90.00
_cell_formula_units_Z 4
_cell_length_a 9.8759(4)
_cell_length_b 7.8230(3)
_cell_length_c 29.0542(11)
_cell_measurement_reflns_used 6989
_cell_measurement_temperature 293(2)
_cell_measurement_theta_max 26.0
_cell_measurement_theta_min 3.7
_cell_volume 2223.54(15)
_computing_cell_refinement 'CrysAlis PRO (Oxford Diffraction, 2010)'
_computing_data_collection 'CrysAlis PRO (Oxford Diffraction, 2010)'
_computing_data_reduction 'CrysAlis PRO (Oxford Diffraction, 2010)'
_computing_molecular_graphics 'ORTEP-3 for Windows (Farrugia, 2012)'
_computing_publication_material 'PLATON (Spek, 2009)'
_computing_structure_refinement 'SHELXL97 (Sheldrick, 2008)'
_computing_structure_solution 'SHELXS97 (Sheldrick, 2008)'
_diffrn_ambient_temperature 293(2)
_diffrn_detector_area_resol_mean 16.1049
_diffrn_measured_fraction_theta_full 0.996
_diffrn_measured_fraction_theta_max 0.996
_diffrn_measurement_device_type 'Oxford Diffraction Xcalibur Sapphire3'
_diffrn_measurement_method 'omega scan'
_diffrn_radiation_monochromator graphite
_diffrn_radiation_source 'fine-focus sealed tube'
_diffrn_radiation_type MoK\a
_diffrn_radiation_wavelength 0.71073
_diffrn_reflns_av_R_equivalents 0.0344
_diffrn_reflns_av_sigmaI/netI 0.0324
_diffrn_reflns_limit_h_max 12
_diffrn_reflns_limit_h_min -12
_diffrn_reflns_limit_k_max 9
_diffrn_reflns_limit_k_min -9
_diffrn_reflns_limit_l_max 35
_diffrn_reflns_limit_l_min -34
_diffrn_reflns_number 17649
_diffrn_reflns_theta_full 26.00
_diffrn_reflns_theta_max 26.00
_diffrn_reflns_theta_min 3.73
_exptl_absorpt_coefficient_mu 0.085
_exptl_absorpt_correction_T_max 1.00
_exptl_absorpt_correction_T_min 0.91
_exptl_absorpt_correction_type multi-scan
_exptl_absorpt_process_details '(Crysalis PRO; Oxford Diffraction, 2010)'
_exptl_crystal_colour 'color less'
_exptl_crystal_density_diffrn 1.208
_exptl_crystal_density_method 'not measured'
_exptl_crystal_description needle
_exptl_crystal_F_000 872
_exptl_crystal_size_max 0.43
_exptl_crystal_size_mid 0.13
_exptl_crystal_size_min 0.12
_refine_diff_density_max 0.260
_refine_diff_density_min -0.173
_refine_ls_extinction_method none
_refine_ls_goodness_of_fit_ref 1.013
_refine_ls_hydrogen_treatment mixed
_refine_ls_matrix_type full
_refine_ls_number_parameters 342
_refine_ls_number_reflns 4359
_refine_ls_number_restraints 0
_refine_ls_restrained_S_all 1.013
_refine_ls_R_factor_all 0.0867
_refine_ls_R_factor_gt 0.0595
_refine_ls_shift/su_max 0.000
_refine_ls_shift/su_mean 0.000
_refine_ls_structure_factor_coef Fsqd
_refine_ls_weighting_details 'calc w=1/[\s^2^(Fo^2^)+(0.0475P)^2^+0.9395P] where P=(Fo^2^+2Fc^2^)/3'
_refine_ls_weighting_scheme calc
_refine_ls_wR_factor_gt 0.1221
_refine_ls_wR_factor_ref 0.1376
_reflns_number_gt 3091
_reflns_number_total 4359
_reflns_threshold_expression I>2sigma(I)
_cod_data_source_file ov3042sup1.cf
_cod_data_source_block I
_cod_original_sg_symbol_H-M 'P 21/c'
_cod_database_code 2019415
_cod_database_fobs_code 2019415

loop_
_symmetry_equiv_pos_as_xyz
'x, y, z'
'-x, y+1/2, -z+1/2'
'-x, -y, -z'
'x, -y-1/2, z-1/2'

loop_
_atom_site_type_symbol
_atom_site_label
_atom_site_fract_x
_atom_site_fract_y
_atom_site_fract_z
_atom_site_U_iso_or_equiv
_atom_site_adp_type
_atom_site_calc_flag
_atom_site_refinement_flags
_atom_site_occupancy
_atom_site_symmetry_multiplicity
C C1 0.1776(4) 0.9040(4) 0.21171(11) 0.1092(12) Uani d . 1 1
H H1A 0.2490 0.9692 0.2007 0.164 Uiso calc R 1 1
H H1B 0.1540 0.9553 0.2395 0.164 Uiso calc R 1 1
H H1C 0.0988 0.9022 0.1884 0.164 Uiso calc R 1 1
C C2 0.1144(3) 0.6167(5) 0.23765(10) 0.0943(10) Uani d . 1 1
H H2A 0.0375 0.6140 0.2135 0.141 Uiso calc R 1 1
H H2B 0.0871 0.6659 0.2652 0.141 Uiso calc R 1 1
H H2C 0.1470 0.5025 0.2442 0.141 Uiso calc R 1 1
C C3 0.3546(3) 0.7179(5) 0.25656(9) 0.0866(9) Uani d . 1 1
H H3A 0.3860 0.6020 0.2605 0.130 Uiso calc R 1 1
H H3B 0.3356 0.7619 0.2858 0.130 Uiso calc R 1 1
H H3C 0.4240 0.7864 0.2454 0.130 Uiso calc R 1 1
C C4 0.2267(2) 0.7232(4) 0.22199(7) 0.0612(6) Uani d . 1 1
O O3 0.25636(18) 0.6651(2) 0.17610(5) 0.0635(5) Uani d . 1 1
C C0' 0.2987(2) 0.5042(3) 0.16961(7) 0.0532(6) Uani d . 1 1
O O0 0.3173(2) 0.3967(3) 0.19927(6) 0.0886(6) Uani d . 1 1
N N1 0.31740(19) 0.4883(2) 0.12451(6) 0.0490(5) Uani d . 1 1
C C1B 0.34934(19) 0.3398(3) 0.10155(7) 0.0427(5) Uani d . 1 1
C C1A 0.34359(18) 0.3439(3) 0.05266(7) 0.0408(5) Uani d . 1 1
C C1' 0.3091(2) 0.5046(3) 0.02582(7) 0.0431(5) Uani d . 1 1
O O1 0.2687(2) 0.6351(2) 0.04341(5) 0.0720(5) Uani d . 1 1
C C1B1 0.3684(2) 0.1914(3) 0.03026(8) 0.0526(6) Uani d . 1 1
C C1G1 0.3999(3) 0.0420(3) 0.05369(10) 0.0643(7) Uani d . 1 1
C C1G2 0.4091(3) 0.0416(3) 0.10140(10) 0.0694(7) Uani d . 1 1
C C1B2 0.3859(3) 0.1875(3) 0.12497(9) 0.0594(6) Uani d . 1 1
N N2 0.32261(19) 0.5012(3) -0.01931(6) 0.0517(5) Uani d . 1 1
C C2G 0.2893(2) 0.6410(3) -0.05152(7) 0.0463(5) Uani d . 1 1
C C2B 0.15325(19) 0.6177(3) -0.08359(6) 0.0395(5) Uani d . 1 1
C C2A 0.1385(3) 0.4326(3) -0.10203(9) 0.0537(6) Uani d . 1 1
C C2' 0.2571(3) 0.3647(3) -0.12313(8) 0.0572(6) Uani d . 1 1
O O2 0.3632(2) 0.3177(3) -0.10160(6) 0.0918(7) Uani d . 1 1
C C2B1 0.0318(2) 0.6514(3) -0.05699(8) 0.0497(5) Uani d . 1 1
C C2G1 0.0179(3) 0.8362(3) -0.04280(11) 0.0685(7) Uani d . 1 1
C C2D 0.0112(4) 0.9548(4) -0.08408(14) 0.0886(10) Uani d . 1 1
C C2G2 0.1342(3) 0.9294(4) -0.10935(12) 0.0789(8) Uani d . 1 1
C C2B2 0.1478(3) 0.7448(3) -0.12384(8) 0.0584(6) Uani d . 1 1
O O2M 0.23481(17) 0.3587(2) -0.16919(5) 0.0710(5) Uani d . 1 1
C C2M 0.3453(3) 0.2911(4) -0.19148(10) 0.0931(10) Uani d . 1 1
H H2M1 0.4236 0.3643 -0.1851 0.140 Uiso calc R 1 1
H H2M2 0.3174 0.2853 -0.2244 0.140 Uiso calc R 1 1
H H2M3 0.3683 0.1786 -0.1797 0.140 Uiso calc R 1 1
H H1N 0.299(3) 0.581(3) 0.1075(9) 0.070(8) Uiso d . 1 1
H H1B1 0.362(2) 0.189(3) -0.0043(9) 0.070(7) Uiso d . 1 1
H H1G1 0.413(3) -0.062(3) 0.0368(9) 0.074(8) Uiso d . 1 1
H H1G2 0.433(2) -0.063(3) 0.1185(9) 0.075(8) Uiso d . 1 1
H H1B2 0.388(2) 0.187(3) 0.1576(9) 0.072(8) Uiso d . 1 1
H H2N 0.351(3) 0.406(4) -0.0308(10) 0.086(9) Uiso d . 1 1
H H2G1 0.284(2) 0.748(3) -0.0341(7) 0.048(6) Uiso d . 1 1
H H2G2 0.367(2) 0.652(3) -0.0715(7) 0.052(6) Uiso d . 1 1
H H2B1 0.045(2) 0.574(3) -0.0293(8) 0.052(6) Uiso d . 1 1
H H2B2 -0.053(2) 0.614(3) -0.0781(8) 0.063(7) Uiso d . 1 1
H H2G3 -0.062(3) 0.847(3) -0.0276(9) 0.080(8) Uiso d . 1 1
H H2G4 0.097(3) 0.869(3) -0.0188(9) 0.071(8) Uiso d . 1 1
H H2D2 -0.075(4) 0.924(4) -0.1090(12) 0.119(12) Uiso d . 1 1
H H2D1 0.003(3) 1.081(5) -0.0741(11) 0.113(11) Uiso d . 1 1
H H2G5 0.126(3) 1.003(4) -0.1398(10) 0.090(9) Uiso d . 1 1
H H2G6 0.217(2) 0.958(3) -0.0888(8) 0.054(6) Uiso d . 1 1
H H2B3 0.227(2) 0.729(3) -0.1394(8) 0.061(7) Uiso d . 1 1
H H2B4 0.069(3) 0.710(3) -0.1467(9) 0.069(7) Uiso d . 1 1
H H2A1 0.122(2) 0.355(3) -0.0751(8) 0.055(6) Uiso d . 1 1
H H2A2 0.058(2) 0.426(3) -0.1235(8) 0.062(7) Uiso d . 1 1

loop_
_atom_site_aniso_label
_atom_site_aniso_U_11
_atom_site_aniso_U_22
_atom_site_aniso_U_33
_atom_site_aniso_U_12
_atom_site_aniso_U_13
_atom_site_aniso_U_23
C1 0.156(3) 0.106(3) 0.069(2) 0.041(2) 0.028(2) -0.0169(18)
C2 0.0696(17) 0.150(3) 0.0669(19) -0.0185(19) 0.0211(14) -0.0221(19)
C3 0.0681(17) 0.135(3) 0.0554(16) -0.0007(17) 0.0047(13) -0.0323(17)
C4 0.0661(15) 0.0875(18) 0.0314(12) 0.0049(13) 0.0119(10) -0.0109(11)
O3 0.0914(12) 0.0714(11) 0.0296(8) 0.0107(9) 0.0147(8) -0.0029(7)
C0' 0.0593(13) 0.0678(15) 0.0324(12) 0.0012(12) 0.0060(10) 0.0018(11)
O0 0.1424(18) 0.0868(13) 0.0388(10) 0.0270(13) 0.0206(10) 0.0162(10)
N1 0.0660(12) 0.0508(11) 0.0299(9) 0.0009(9) 0.0057(8) 0.0003(8)
C1B 0.0417(11) 0.0497(12) 0.0357(11) -0.0027(9) 0.0021(8) 0.0004(9)
C1A 0.0366(10) 0.0478(12) 0.0367(11) -0.0046(9) 0.0004(8) -0.0028(9)
C1' 0.0482(11) 0.0486(12) 0.0310(11) -0.0069(10) -0.0001(8) -0.0055(9)
O1 0.1348(16) 0.0456(9) 0.0351(8) 0.0069(10) 0.0096(9) -0.0025(7)
C1B1 0.0578(13) 0.0527(14) 0.0465(14) -0.0019(10) 0.0047(10) -0.0080(11)
C1G1 0.0719(16) 0.0507(15) 0.0701(18) 0.0051(12) 0.0088(13) -0.0083(13)
C1G2 0.0796(18) 0.0531(15) 0.0743(19) 0.0137(13) 0.0064(14) 0.0116(14)
C1B2 0.0682(15) 0.0628(16) 0.0463(14) 0.0070(12) 0.0043(11) 0.0089(12)
N2 0.0599(11) 0.0630(13) 0.0321(10) 0.0115(10) 0.0053(8) 0.0009(9)
C2G 0.0453(11) 0.0594(14) 0.0342(11) -0.0073(10) 0.0053(9) 0.0043(10)
C2B 0.0407(10) 0.0478(11) 0.0302(10) -0.0052(9) 0.0060(8) 0.0008(8)
C2A 0.0581(14) 0.0599(15) 0.0438(13) -0.0079(11) 0.0092(11) -0.0090(11)
C2' 0.0681(15) 0.0585(14) 0.0445(13) 0.0058(12) 0.0062(11) -0.0101(11)
O2 0.0925(14) 0.1265(18) 0.0541(11) 0.0520(13) 0.0019(10) -0.0150(11)
C2B1 0.0439(12) 0.0592(14) 0.0478(13) -0.0065(10) 0.0126(10) -0.0011(11)
C2G1 0.0628(16) 0.0646(17) 0.082(2) 0.0021(13) 0.0242(15) -0.0120(15)
C2D 0.092(2) 0.0598(19) 0.114(3) 0.0145(16) 0.016(2) 0.0078(18)
C2G2 0.085(2) 0.0676(18) 0.082(2) -0.0067(16) 0.0035(17) 0.0309(16)
C2B2 0.0614(15) 0.0755(17) 0.0381(13) -0.0046(13) 0.0063(12) 0.0145(11)
O2M 0.0768(11) 0.0953(13) 0.0405(9) 0.0149(10) 0.0074(8) -0.0120(9)
C2M 0.104(2) 0.122(3) 0.0572(17) 0.031(2) 0.0243(16) -0.0210(17)

loop_
_atom_type_symbol
_atom_type_description
_atom_type_scat_dispersion_real
_atom_type_scat_dispersion_imag
_atom_type_scat_source
C C 0.0033 0.0016 'International Tables Vol C Tables 4.2.6.8 and 6.1.1.4'
H H 0.0000 0.0000 'International Tables Vol C Tables 4.2.6.8 and 6.1.1.4'
N N 0.0061 0.0033 'International Tables Vol C Tables 4.2.6.8 and 6.1.1.4'
O O 0.0106 0.0060 'International Tables Vol C Tables 4.2.6.8 and 6.1.1.4'

loop_
_geom_angle_atom_site_label_1
_geom_angle_atom_site_label_2
_geom_angle_atom_site_label_3
_geom_angle
C4 C1 H1A 109.5
C4 C1 H1B 109.5
H1A C1 H1B 109.5
C4 C1 H1C 109.5
H1A C1 H1C 109.5
H1B C1 H1C 109.5
C4 C2 H2A 109.5
C4 C2 H2B 109.5
H2A C2 H2B 109.5
C4 C2 H2C 109.5
H2A C2 H2C 109.5
H2B C2 H2C 109.5
C4 C3 H3A 109.5
C4 C3 H3B 109.5
H3A C3 H3B 109.5
C4 C3 H3C 109.5
H3A C3 H3C 109.5
H3B C3 H3C 109.5
O3 C4 C3 110.03(19)
O3 C4 C2 110.4(2)
C3 C4 C2 111.7(2)
O3 C4 C1 101.97(19)
C3 C4 C1 112.0(3)
C2 C4 C1 110.3(3)
C0' O3 C4 121.20(17)
O0 C0' O 125.0(2)
O0 C0' N1 127.1(2)
O3 C0' N1 107.92(19)
C0' N1 C1B 127.5(2)
C0' N1 H1N 114.9(16)
C1B N1 H1N 117.3(16)
C1B2 C1B N1 122.54(19)
C1B2 C1B C1A 118.8(2)
N1 C1B C1A 118.70(18)
C1B1 C1A C1B 117.59(19)
C1B1 C1A C1' 121.17(18)
C1B C1A C1' 121.23(18)
O1 C1' N2 120.3(2)
O1 C1' C1A 122.97(18)
N2 C1' C1A 116.72(18)
C1G1 C1B1 C1A 122.7(2)
C1G1 C1B1 H1B1 117.5(14)
C1A C1B1 H1B1 119.8(14)
C1B1 C1G1 C1G2 118.9(2)
C1B1 C1G1 H1G1 120.2(15)
C1G2 C1G1 H1G1 120.9(15)
C1B2 C1G2 C1G1 120.7(2)
C1B2 C1G2 H1G2 119.6(15)
C1G1 C1G2 H1G2 119.7(15)
C1G2 C1B2 C1B 121.3(2)
C1G2 C1B2 H1B2 121.1(15)
C1B C1B2 H1B2 117.4(15)
C1' N2 C2G 125.1(2)
C1' N2 H2N 118.1(19)
C2G N2 H2N 116.7(19)
N2 C2G C2B 113.88(17)
N2 C2G H2G1 109.5(12)
C2B C2G H2G1 108.3(12)
N2 C2G H2G2 107.9(12)
C2B C2G H2G2 109.1(12)
H2G1 C2G H2G2 108.1(16)
C2B2 C2B C2G 108.82(17)
C2B2 C2B C2B1 108.94(18)
C2G C2B C2B1 110.65(17)
C2B2 C2B C2A 110.64(18)
C2G C2B C2A 110.77(18)
C2B1 C2B C2A 107.00(17)
C2' C2A C2B 115.71(19)
C2' C2A H2A1 108.8(12)
C2B C2A H2A1 107.8(12)
C2' C2A H2A2 110.4(14)
C2B C2A H2A2 108.1(14)
H2A1 C2A H2A2 105.5(18)
O2 C2' O2M 121.8(2)
O2 C2' C2A 124.9(2)
O2M C2' C2A 113.3(2)
C2G1 C2B1 C2B 114.01(19)
C2G1 C2B1 H2B1 111.3(12)
C2B C2B1 H2B1 105.9(12)
C2G1 C2B1 H2B2 109.9(13)
C2B C2B1 H2B2 106.5(13)
H2B1 C2B1 H2B2 108.9(17)
C2D C2G1 C2B1 111.5(3)
C2D C2G1 H2G3 111.3(16)
C2B1 C2G1 H2G3 108.8(16)
C2D C2G1 H2G4 109.8(14)
C2B1 C2G1 H2G4 109.8(14)
H2G3 C2G1 H2G4 106(2)
C2G1 C2D C2G2 110.7(3)
C2G1 C2D H2D2 110.1(18)
C2G2 C2D H2D2 105.2(18)
C2G1 C2D H2D1 111.0(18)
C2G2 C2D H2D1 111.1(18)
H2D2 C2D H2D1 109(3)
C2B2 C2G2 C2D 111.5(2)
C2B2 C2G2 H2G5 106.7(15)
C2D C2G2 H2G5 111.2(15)
C2B2 C2G2 H2G6 106.9(13)
C2D C2G2 H2G6 109.7(13)
H2G5 C2G2 H2G6 111(2)
C2G2 C2B2 C2B 113.7(2)
C2G2 C2B2 H2B3 111.1(14)
C2B C2B2 H2B3 109.2(14)
C2G2 C2B2 H2B4 111.1(14)
C2B C2B2 H2B4 105.9(14)
H2B3 C2B2 H2B4 105(2)
C2' O2M C2M 115.7(2)
O2M C2M H2M1 109.5
O2M C2M H2M2 109.5
H2M1 C2M H2M2 109.5
O2M C2M H2M3 109.5
H2M1 C2M H2M3 109.5
H2M2 C2M H2M3 109.5

loop_
_geom_bond_atom_site_label_1
_geom_bond_atom_site_label_2
_geom_bond_distance
C1 C4 1.512(4)
C1 H1A 0.9600
C1 H1B 0.9600
C1 H1C 0.9600
C2 C4 1.506(4)
C2 H2A 0.9600
C2 H2B 0.9600
C2 H2C 0.9600
C3 C4 1.503(3)
C3 H3A 0.9600
C3 H3B 0.9600
C3 H3C 0.9600
C4 O3 1.475(2)
O3 C0' 1.348(3)
C0' O0 1.200(3)
C0' N1 1.354(3)
N1 C1B 1.397(3)
N1 H1N 0.88(3)
C1B C1B2 1.395(3)
C1B C1A 1.414(3)
C1A C1B1 1.397(3)
C1A C1' 1.494(3)
C1' O1 1.233(2)
C1' N2 1.336(3)
C1B1 C1G1 1.366(3)
C1B1 H1B1 1.00(2)
C1G1 C1G2 1.377(4)
C1G1 H1G1 0.97(3)
C1G2 C1B2 1.366(4)
C1G2 H1G2 0.97(3)
C1B2 H1B2 0.94(3)
N2 C2G 1.448(3)
N2 H2N 0.88(3)
C2G C2B 1.537(3)
C2G H2G1 0.98(2)
C2G H2G2 1.03(2)
C2B C2B2 1.530(3)
C2B C2B1 1.536(3)
C2B C2A 1.545(3)
C2A C2' 1.492(3)
C2A H2A1 1.02(2)
C2A H2A2 0.94(2)
C2' O2 1.202(3)
C2' O2M 1.327(3)
C2B1 C2G1 1.514(3)
C2B1 H2B1 1.00(2)
C2B1 H2B2 1.01(2)
C2G1 C2D 1.511(4)
C2G1 H2G3 0.96(3)
C2G1 H2G4 1.01(3)
C2D C2G2 1.516(4)
C2D H2D2 1.07(4)
C2D H2D1 1.03(4)
C2G2 C2B2 1.515(4)
C2G2 H2G5 1.05(3)
C2G2 H2G6 0.97(2)
C2B2 H2B3 0.97(2)
C2B2 H2B4 0.99(3)
O2M C2M 1.443(3)
C2M H2M1 0.9600
C2M H2M2 0.9600
C2M H2M3 0.9600

loop_
_geom_hbond_atom_site_label_D
_geom_hbond_atom_site_label_H
_geom_hbond_atom_site_label_A
_geom_hbond_site_symmetry_A
_geom_hbond_distance_DH
_geom_hbond_distance_HA
_geom_hbond_distance_DA
_geom_hbond_angle_DHA
_geom_hbond_publ_flag
N1 H1N O1 . 0.88(2) 1.89(3) 2.606(2) 137(2) yes
N2 H2N O2 . 0.88(3) 2.19(3) 2.863(3) 133(3) yes
C1B2 H1B2 O0 . 0.95(3) 2.21(2) 2.864(3) 125.6(18) yes
C2G H2G1 O1 . 0.98(2) 2.44(2) 2.794(2) 100.5(15) yes
C2 H2C O0 . 0.96 2.41 2.972(4) 116.9 yes
C3 H3A O0 . 0.96 2.42 3.009(4) 119.1 yes
C2M H2M2 O0 4_565 0.96 2.63 3.474(3) 146.2 yes

loop_
_geom_torsion_atom_site_label_1
_geom_torsion_atom_site_label_2
_geom_torsion_atom_site_label_3
_geom_torsion_atom_site_label_4
_geom_torsion
C3 C4 O3 C0' 63.5(3)
C2 C4 O3 C0' -60.2(3)
C1 C4 O3 C0' -177.4(2)
C4 O3 C0' O0 -0.8(4)
C4 O3 C0' N1 179.91(18)
O0 C0' N1 C1B 6.7(4)
O3 C0' N1 C1B -173.98(19)
C0' N1 C1B C1B2 -9.4(3)
C0' N1 C1B C1A 170.2(2)
C1B2 C1B C1A C1B1 3.2(3)
N1 C1B C1A C1B1 -176.43(18)
C1B2 C1B C1A C1' -178.19(19)
N1 C1B C1A C1' 2.2(3)
C1B1 C1A C1' O1 169.9(2)
C1B C1A C1' O1 -8.7(3)
C1B1 C1A C1' N2 -9.4(3)
C1B C1A C1' N2 172.02(18)
C1B C1A C1B1 C1G1 -1.2(3)
C1' C1A C1B1 C1G1 -179.9(2)
C1A C1B1 C1G1 C1G2 -0.7(4)
C1B1 C1G1 C1G2 C1B2 0.6(4)
C1G1 C1G2 C1B2 C1B 1.4(4)
N1 C1B C1B2 C1G2 176.3(2)
C1A C1B C1B2 C1G2 -3.3(3)
O1 C1' N2 C2G -1.9(3)
C1A C1' N2 C2G 177.41(18)
C1' N2 C2G C2B -103.0(2)
N2 C2G C2B C2B2 -164.82(19)
N2 C2G C2B C2B1 75.5(2)
N2 C2G C2B C2A -43.0(2)
C2B2 C2B C2A C2' 70.0(3)
C2G C2B C2A C2' -50.8(3)
C2B1 C2B C2A C2' -171.4(2)
C2B C2A C2' O2 76.2(3)
C2B C2A C2' O2M -104.4(2)
C2B2 C2B C2B1 C2G1 -51.4(3)
C2G C2B C2B1 C2G1 68.2(3)
C2A C2B C2B1 C2G1 -171.0(2)
C2B C2B1 C2G1 C2D 54.7(3)
C2B1 C2G1 C2D C2G2 -55.4(4)
C2G1 C2D C2G2 C2B2 55.7(4)
C2D C2G2 C2B2 C2B -55.3(3)
C2G C2B C2B2 C2G2 -69.2(3)
C2B1 C2B C2B2 C2G2 51.5(3)
C2A C2B C2B2 C2G2 168.9(2)
O2 C2' O2M C2M 0.5(4)
C2A C2' O2M C2M -178.9(2)
